data_4108383
loop_
_publ_author_name
'Rory Waterman'
'Gregory L. Hillhouse'

_publ_section_title
;
 \h2-Organoazide Complexes of Nickel and Their Conversion to Terminal
 Imido Complexes via Dinitrogen Extrusion
;
_journal_name_full 'Journal of the American Chemical Society'
_journal_page_first 12628
_journal_page_last 12629
_journal_paper_doi 10.1021/ja805530z
_journal_volume 130
_journal_year 2008
_chemical_formula_sum 'C30.5 H58 N Ni P2'
_chemical_formula_weight 559.43
_chemical_name_systematic
; 
 ? 
;
_space_group_IT_number 15
_symmetry_cell_setting monoclinic
_symmetry_space_group_name_Hall '-C 2yc'
_symmetry_space_group_name_H-M 'C 1 2/c 1'
_atom_sites_solution_hydrogens geom
_atom_sites_solution_primary direct
_atom_sites_solution_secondary difmap
_audit_creation_method SHELXL-97
_cell_angle_alpha 90.00
_cell_angle_beta 101.635(3)
_cell_angle_gamma 90.00
_cell_formula_units_Z 8
_cell_length_a 19.401(3)
_cell_length_b 16.398(2)
_cell_length_c 20.871(3)
_cell_measurement_temperature 373(2)
_cell_volume 6503.4(16)
_computing_cell_refinement 'Bruker SMART'
_computing_data_collection 'Bruker SMART'
_computing_data_reduction 'Bruker SHELXTL'
_computing_molecular_graphics 'Bruker SHELXTL'
_computing_publication_material 'Bruker SHELXTL'
_computing_structure_refinement 'SHELXL-97 (Sheldrick, 1997)'
_computing_structure_solution 'SHELXS-97 (Sheldrick, 1990)'
_diffrn_ambient_temperature 100(2)
_diffrn_measured_fraction_theta_full 0.961
_diffrn_measured_fraction_theta_max 0.961
_diffrn_measurement_device_type 'CCD area detector'
_diffrn_measurement_method 'phi and omega scans'
_diffrn_radiation_monochromator graphite
_diffrn_radiation_source 'fine-focus sealed tube'
_diffrn_radiation_type MoK\a
_diffrn_radiation_wavelength 0.71073
_diffrn_reflns_av_R_equivalents 0.0419
_diffrn_reflns_av_sigmaI/netI 0.0728
_diffrn_reflns_limit_h_max 25
_diffrn_reflns_limit_h_min -25
_diffrn_reflns_limit_k_max 21
_diffrn_reflns_limit_k_min -18
_diffrn_reflns_limit_l_max 26
_diffrn_reflns_limit_l_min -18
_diffrn_reflns_number 20020
_diffrn_reflns_theta_full 28.30
_diffrn_reflns_theta_max 28.30
_diffrn_reflns_theta_min 1.64
_exptl_absorpt_coefficient_mu 0.713
_exptl_absorpt_correction_T_max 0.9452
_exptl_absorpt_correction_T_min 0.8647
_exptl_absorpt_correction_type empirical
_exptl_absorpt_process_details 'SHELXL-97 (Sheldrick, 1997)'
_exptl_crystal_colour 'dark red'
_exptl_crystal_density_diffrn 1.143
_exptl_crystal_description plate
_exptl_crystal_F_000 2448
_exptl_crystal_size_max 0.21
_exptl_crystal_size_mid 0.18
_exptl_crystal_size_min 0.08
_refine_diff_density_max 0.951
_refine_diff_density_min -0.407
_refine_diff_density_rms 0.080
_refine_ls_extinction_method none
_refine_ls_goodness_of_fit_ref 1.028
_refine_ls_hydrogen_treatment constr
_refine_ls_matrix_type full
_refine_ls_number_parameters 313
_refine_ls_number_reflns 7760
_refine_ls_number_restraints 0
_refine_ls_restrained_S_all 1.028
_refine_ls_R_factor_all 0.0688
_refine_ls_R_factor_gt 0.0515
_refine_ls_shift/su_max 0.002
_refine_ls_shift/su_mean 0.000
_refine_ls_structure_factor_coef Fsqd
_refine_ls_weighting_details 'calc w=1/[\s^2^(Fo^2^)+(0.0526P)^2^+0.0000P] where P=(Fo^2^+2Fc^2^)/3'
_refine_ls_weighting_scheme calc
_refine_ls_wR_factor_gt 0.1195
_refine_ls_wR_factor_ref 0.1264
_reflns_number_gt 6038
_reflns_number_total 7760
_reflns_threshold_expression >2sigma(I)
_cod_data_source_file ja805530z_si_002_3.cif
_cod_data_source_block rory112m
_cod_original_cell_volume 6503.7(15)
_cod_original_formula_sum 'C30.50 H58 N Ni P2'
_cod_database_code 4108383

loop_
_symmetry_equiv_pos_as_xyz
'x, y, z'
'-x, y, -z+1/2'
'x+1/2, y+1/2, z'
'-x+1/2, y+1/2, -z+1/2'
'-x, -y, -z'
'x, -y, z-1/2'
'-x+1/2, -y+1/2, -z'
'x+1/2, -y+1/2, z-1/2'

loop_
_atom_site_label
_atom_site_type_symbol
_atom_site_fract_x
_atom_site_fract_y
_atom_site_fract_z
_atom_site_U_iso_or_equiv
_atom_site_adp_type
_atom_site_occupancy
_atom_site_symmetry_multiplicity
_atom_site_calc_flag
_atom_site_refinement_flags
Ni Ni 0.283103(16) 0.69961(2) 0.286856(15) 0.01845(10) Uani 1 1 d .
P2 P 0.26233(3) 0.62610(4) 0.20035(3) 0.02050(16) Uani 1 1 d .
P1 P 0.19916(3) 0.64359(4) 0.32314(3) 0.02003(16) Uani 1 1 d .
N N 0.34261(11) 0.76998(14) 0.31889(10) 0.0234(5) Uani 1 1 d .
C21 C 0.33973(14) 0.56410(18) 0.18481(15) 0.0303(7) Uani 1 1 d .
C33 C 0.52432(14) 0.79427(17) 0.42755(14) 0.0267(6) Uani 1 1 d .
H33A H 0.5596 0.7550 0.4491 0.032 Uiso 1 1 calc R
C31 C 0.40310(13) 0.80905(16) 0.35546(12) 0.0193(5) Uani 1 1 d .
C1 C 0.15043(13) 0.57557(17) 0.25825(13) 0.0238(6) Uani 1 1 d .
H1A H 0.1329 0.5287 0.2784 0.029 Uiso 1 1 calc R
H1B H 0.1103 0.6047 0.2333 0.029 Uiso 1 1 calc R
C2 C 0.19772(13) 0.54650(17) 0.21210(13) 0.0240(6) Uani 1 1 d .
H2A H 0.1687 0.5325 0.1700 0.029 Uiso 1 1 calc R
H2B H 0.2228 0.4978 0.2300 0.029 Uiso 1 1 calc R
C123 C 0.11265(15) 0.77679(18) 0.28638(14) 0.0294(7) Uani 1 1 d .
H12A H 0.0772 0.8140 0.2945 0.044 Uiso 1 1 calc R
H12B H 0.0960 0.7489 0.2458 0.044 Uiso 1 1 calc R
H12C H 0.1547 0.8065 0.2840 0.044 Uiso 1 1 calc R
C223 C 0.14604(14) 0.70479(19) 0.12821(14) 0.0329(7) Uani 1 1 d .
H22A H 0.1233 0.7331 0.0894 0.049 Uiso 1 1 calc R
H22B H 0.1483 0.7397 0.1655 0.049 Uiso 1 1 calc R
H22C H 0.1197 0.6566 0.1337 0.049 Uiso 1 1 calc R
C310 C 0.43637(12) 0.86297(16) 0.30908(12) 0.0198(5) Uani 1 1 d .
H31A H 0.4503 0.8291 0.2757 0.024 Uiso 1 1 calc R
H31B H 0.4019 0.9021 0.2875 0.024 Uiso 1 1 calc R
C22 C 0.22080(14) 0.68078(18) 0.12200(13) 0.0258(6) Uani 1 1 d .
C11 C 0.23032(14) 0.57520(18) 0.39609(13) 0.0280(6) Uani 1 1 d .
C39 C 0.50100(12) 0.90856(16) 0.34711(12) 0.0203(5) Uani 1 1 d .
H39A H 0.5213 0.9423 0.3169 0.024 Uiso 1 1 calc R
C37 C 0.47869(13) 0.96264(17) 0.39867(13) 0.0242(6) Uani 1 1 d .
H37A H 0.4445 1.0024 0.3776 0.029 Uiso 1 1 calc R
H37B H 0.5192 0.9918 0.4228 0.029 Uiso 1 1 calc R
C222 C 0.21466(16) 0.6322(2) 0.05897(14) 0.0367(8) Uani 1 1 d .
H22D H 0.1929 0.6653 0.0226 0.055 Uiso 1 1 calc R
H22E H 0.1865 0.5845 0.0611 0.055 Uiso 1 1 calc R
H22F H 0.2607 0.6161 0.0536 0.055 Uiso 1 1 calc R
C221 C 0.26102(16) 0.76048(19) 0.11759(15) 0.0354(7) Uani 1 1 d .
H22G H 0.2401 0.7889 0.0783 0.053 Uiso 1 1 calc R
H22H H 0.3093 0.7483 0.1169 0.053 Uiso 1 1 calc R
H22I H 0.2588 0.7940 0.1548 0.053 Uiso 1 1 calc R
C36 C 0.38181(12) 0.86377(16) 0.40786(12) 0.0195(5) Uani 1 1 d .
H36A H 0.3617 0.8307 0.4380 0.023 Uiso 1 1 calc R
H36B H 0.3464 0.9025 0.3873 0.023 Uiso 1 1 calc R
C12 C 0.12872(14) 0.71461(17) 0.34197(13) 0.0251(6) Uani 1 1 d .
C213 C 0.39170(16) 0.6211(2) 0.16082(17) 0.0419(8) Uani 1 1 d .
H21A H 0.4311 0.5902 0.1529 0.063 Uiso 1 1 calc R
H21B H 0.4078 0.6618 0.1935 0.063 Uiso 1 1 calc R
H21C H 0.3687 0.6472 0.1210 0.063 Uiso 1 1 calc R
C113 C 0.28770(15) 0.6197(2) 0.44494(14) 0.0376(8) Uani 1 1 d .
H11A H 0.3037 0.5854 0.4823 0.056 Uiso 1 1 calc R
H11B H 0.2689 0.6693 0.4587 0.056 Uiso 1 1 calc R
H11C H 0.3265 0.6322 0.4244 0.056 Uiso 1 1 calc R
C35 C 0.44642(13) 0.90997(18) 0.44566(13) 0.0248(6) Uani 1 1 d .
H35A H 0.4321 0.9450 0.4787 0.030 Uiso 1 1 calc R
C38 C 0.55561(13) 0.84696(17) 0.38041(13) 0.0250(6) Uani 1 1 d .
H38A H 0.5702 0.8127 0.3477 0.030 Uiso 1 1 calc R
H38B H 0.5967 0.8755 0.4041 0.030 Uiso 1 1 calc R
C112 C 0.17286(16) 0.5453(2) 0.43110(15) 0.0390(8) Uani 1 1 d .
H11D H 0.1935 0.5111 0.4673 0.059 Uiso 1 1 calc R
H11E H 0.1384 0.5147 0.4011 0.059 Uiso 1 1 calc R
H11F H 0.1506 0.5913 0.4469 0.059 Uiso 1 1 calc R
C212 C 0.37753(15) 0.52972(19) 0.25104(16) 0.0372(8) Uani 1 1 d .
H21D H 0.4170 0.4974 0.2450 0.056 Uiso 1 1 calc R
H21E H 0.3455 0.4963 0.2691 0.056 Uiso 1 1 calc R
H21F H 0.3937 0.5739 0.2804 0.056 Uiso 1 1 calc R
C34 C 0.50150(14) 0.8495(2) 0.47921(13) 0.0309(7) Uani 1 1 d .
H34A H 0.4821 0.8164 0.5099 0.037 Uiso 1 1 calc R
H34B H 0.5420 0.8786 0.5034 0.037 Uiso 1 1 calc R
C32 C 0.45981(13) 0.74855(17) 0.38945(13) 0.0250(6) Uani 1 1 d .
H32A H 0.4403 0.7142 0.4192 0.030 Uiso 1 1 calc R
H32B H 0.4740 0.7137 0.3569 0.030 Uiso 1 1 calc R
C122 C 0.15770(16) 0.76194(19) 0.40518(14) 0.0337(7) Uani 1 1 d .
H12D H 0.1220 0.7978 0.4147 0.050 Uiso 1 1 calc R
H12E H 0.1978 0.7934 0.3997 0.050 Uiso 1 1 calc R
H12F H 0.1714 0.7242 0.4406 0.050 Uiso 1 1 calc R
C121 C 0.05890(15) 0.6725(2) 0.34712(15) 0.0337(7) Uani 1 1 d .
H12G H 0.0264 0.7124 0.3570 0.051 Uiso 1 1 calc R
H12H H 0.0676 0.6323 0.3813 0.051 Uiso 1 1 calc R
H12I H 0.0393 0.6465 0.3063 0.051 Uiso 1 1 calc R
C211 C 0.32011(17) 0.4916(2) 0.13821(17) 0.0415(8) Uani 1 1 d .
H21G H 0.3621 0.4632 0.1334 0.062 Uiso 1 1 calc R
H21H H 0.2960 0.5110 0.0963 0.062 Uiso 1 1 calc R
H21I H 0.2900 0.4550 0.1558 0.062 Uiso 1 1 calc R
C111 C 0.26405(17) 0.49955(19) 0.37165(15) 0.0402(8) Uani 1 1 d .
H11G H 0.2803 0.4634 0.4077 0.060 Uiso 1 1 calc R
H11H H 0.3031 0.5160 0.3528 0.060 Uiso 1 1 calc R
H11I H 0.2298 0.4720 0.3392 0.060 Uiso 1 1 calc R
C1S C 0.5000 0.5000 0.5000 0.114(3) Uani 1 2 d S
C3S C 0.4720(3) 0.4079(4) 0.4027(4) 0.151(3) Uani 1 1 d .
H3SA H 0.4714 0.3514 0.4145 0.227 Uiso 1 1 calc R
H3SB H 0.5086 0.4171 0.3787 0.227 Uiso 1 1 calc R
H3SC H 0.4274 0.4225 0.3761 0.227 Uiso 1 1 calc R
C2S C 0.4837(7) 0.4523(9) 0.4553(4) 0.284(8) Uani 1 1 d .

loop_
_atom_site_aniso_label
_atom_site_aniso_U_11
_atom_site_aniso_U_22
_atom_site_aniso_U_33
_atom_site_aniso_U_23
_atom_site_aniso_U_13
_atom_site_aniso_U_12
Ni 0.01870(17) 0.01736(19) 0.01828(19) -0.00202(13) 0.00133(13) -0.00663(13)
P2 0.0194(3) 0.0197(4) 0.0229(4) -0.0048(3) 0.0054(3) -0.0056(3)
P1 0.0227(3) 0.0195(4) 0.0179(3) -0.0027(3) 0.0040(3) -0.0075(3)
N 0.0226(11) 0.0292(13) 0.0201(12) -0.0067(9) 0.0082(9) -0.0109(10)
C21 0.0263(14) 0.0251(16) 0.0432(19) -0.0059(13) 0.0156(14) -0.0040(12)
C33 0.0215(13) 0.0280(16) 0.0287(16) 0.0074(12) 0.0002(12) 0.0042(12)
C31 0.0209(13) 0.0184(14) 0.0189(13) -0.0020(10) 0.0049(10) -0.0019(11)
C1 0.0202(13) 0.0267(15) 0.0249(15) -0.0072(11) 0.0050(11) -0.0100(11)
C2 0.0240(13) 0.0212(15) 0.0268(15) -0.0066(11) 0.0052(12) -0.0098(11)
C123 0.0316(15) 0.0301(17) 0.0275(16) -0.0044(12) 0.0082(13) 0.0032(13)
C223 0.0327(16) 0.043(2) 0.0214(15) -0.0015(13) 0.0016(13) 0.0024(14)
C310 0.0172(12) 0.0239(15) 0.0185(13) -0.0017(10) 0.0040(10) -0.0052(11)
C22 0.0252(14) 0.0339(17) 0.0184(14) -0.0025(11) 0.0043(11) -0.0041(12)
C11 0.0320(15) 0.0287(16) 0.0231(15) 0.0051(12) 0.0054(12) -0.0082(13)
C39 0.0194(12) 0.0204(14) 0.0218(14) -0.0014(10) 0.0057(11) -0.0043(11)
C37 0.0171(12) 0.0208(15) 0.0334(16) -0.0071(11) 0.0018(12) -0.0056(11)
C222 0.0375(17) 0.051(2) 0.0227(16) -0.0110(14) 0.0085(13) -0.0079(15)
C221 0.0393(17) 0.0358(19) 0.0300(17) 0.0069(13) 0.0045(14) -0.0083(14)
C36 0.0181(12) 0.0231(14) 0.0176(13) -0.0033(10) 0.0040(10) -0.0032(11)
C12 0.0285(14) 0.0252(16) 0.0233(15) -0.0053(11) 0.0093(12) -0.0035(12)
C213 0.0307(16) 0.038(2) 0.063(2) 0.0014(16) 0.0222(16) -0.0026(14)
C113 0.0387(17) 0.042(2) 0.0284(17) 0.0103(14) -0.0020(14) -0.0091(15)
C35 0.0219(13) 0.0330(17) 0.0190(14) -0.0104(11) 0.0031(11) -0.0030(12)
C38 0.0184(13) 0.0281(16) 0.0278(15) -0.0044(12) 0.0028(11) 0.0003(11)
C112 0.0457(19) 0.039(2) 0.0338(18) 0.0116(14) 0.0125(15) -0.0102(15)
C212 0.0252(15) 0.0310(18) 0.056(2) -0.0009(15) 0.0093(15) 0.0048(13)
C34 0.0243(14) 0.047(2) 0.0197(15) 0.0006(13) 0.0004(12) -0.0063(13)
C32 0.0267(14) 0.0186(14) 0.0300(16) 0.0025(11) 0.0065(12) 0.0003(11)
C122 0.0434(18) 0.0315(18) 0.0270(16) -0.0096(13) 0.0092(14) -0.0059(14)
C121 0.0302(16) 0.0403(19) 0.0330(17) -0.0070(14) 0.0117(13) -0.0051(14)
C211 0.0419(19) 0.0338(19) 0.054(2) -0.0142(16) 0.0231(16) 0.0007(15)
C111 0.049(2) 0.0308(19) 0.0400(19) 0.0108(14) 0.0072(16) 0.0014(15)
C1S 0.108(6) 0.114(8) 0.103(7) -0.041(6) -0.017(5) 0.044(6)
C3S 0.095(5) 0.094(6) 0.257(10) -0.036(6) 0.019(5) 0.029(4)
C2S 0.344(15) 0.356(18) 0.132(9) -0.127(10) 0.002(9) -0.089(14)

loop_
_atom_type_symbol
_atom_type_description
_atom_type_scat_dispersion_real
_atom_type_scat_dispersion_imag
_atom_type_scat_source
C C 0.0033 0.0016 'International Tables Vol C Tables 4.2.6.8 and 6.1.1.4'
H H 0.0000 0.0000 'International Tables Vol C Tables 4.2.6.8 and 6.1.1.4'
N N 0.0061 0.0033 'International Tables Vol C Tables 4.2.6.8 and 6.1.1.4'
P P 0.1023 0.0942 'International Tables Vol C Tables 4.2.6.8 and 6.1.1.4'
Ni Ni 0.3393 1.1124 'International Tables Vol C Tables 4.2.6.8 and 6.1.1.4'

loop_
_geom_angle_atom_site_label_1
_geom_angle_atom_site_label_2
_geom_angle_atom_site_label_3
_geom_angle
_geom_angle_site_symmetry_1
N Ni P1 131.95(7) .
N Ni P2 136.28(7) .
P1 Ni P2 91.69(3) .
C2 P2 C21 102.97(13) .
C2 P2 C22 105.38(12) .
C21 P2 C22 108.64(13) .
C2 P2 Ni 107.53(9) .
C21 P2 Ni 115.19(10) .
C22 P2 Ni 115.86(9) .
C1 P1 C11 105.31(13) .
C1 P1 C12 103.74(12) .
C11 P1 C12 108.93(13) .
C1 P1 Ni 108.16(8) .
C11 P1 Ni 113.45(9) .
C12 P1 Ni 116.23(9) .
C31 N Ni 163.0(2) .
C213 C21 C211 111.2(2) .
C213 C21 C212 107.0(2) .
C211 C21 C212 107.4(3) .
C213 C21 P2 109.0(2) .
C211 C21 P2 114.9(2) .
C212 C21 P2 107.10(19) .
C38 C33 C32 109.4(2) .
C38 C33 C34 109.1(2) .
C32 C33 C34 109.3(2) .
N C31 C36 109.6(2) .
N C31 C32 113.1(2) .
C36 C31 C32 108.5(2) .
N C31 C310 109.0(2) .
C36 C31 C310 108.6(2) .
C32 C31 C310 107.9(2) .
C2 C1 P1 111.30(16) .
C1 C2 P2 111.66(18) .
C39 C310 C31 110.8(2) .
C222 C22 C223 107.3(2) .
C222 C22 C221 110.3(2) .
C223 C22 C221 106.7(2) .
C222 C22 P2 116.3(2) .
C223 C22 P2 107.04(18) .
C221 C22 P2 108.76(18) .
C112 C11 C113 109.6(2) .
C112 C11 C111 107.4(2) .
C113 C11 C111 107.7(2) .
C112 C11 P1 115.4(2) .
C113 C11 P1 108.94(19) .
C111 C11 P1 107.46(19) .
C37 C39 C38 109.5(2) .
C37 C39 C310 109.3(2) .
C38 C39 C310 109.4(2) .
C39 C37 C35 109.6(2) .
C31 C36 C35 110.2(2) .
C123 C12 C122 107.3(2) .
C123 C12 C121 107.7(2) .
C122 C12 C121 109.9(2) .
C123 C12 P1 107.32(18) .
C122 C12 P1 109.51(19) .
C121 C12 P1 114.8(2) .
C34 C35 C37 108.8(2) .
C34 C35 C36 109.8(2) .
C37 C35 C36 110.2(2) .
C33 C38 C39 109.8(2) .
C35 C34 C33 109.6(2) .
C33 C32 C31 110.8(2) .
C2S C1S C2S 180.000(3) 5_666
C1S C2S C3S 171.3(13) .

loop_
_geom_bond_atom_site_label_1
_geom_bond_atom_site_label_2
_geom_bond_distance
_geom_bond_site_symmetry_2
Ni N 1.673(2) .
Ni P1 2.1371(8) .
Ni P2 2.1405(8) .
P2 C2 1.860(3) .
P2 C21 1.895(3) .
P2 C22 1.896(3) .
P1 C1 1.859(3) .
P1 C11 1.889(3) .
P1 C12 1.896(3) .
N C31 1.417(3) .
C21 C213 1.532(4) .
C21 C211 1.535(4) .
C21 C212 1.535(4) .
C33 C38 1.524(4) .
C33 C32 1.536(4) .
C33 C34 1.540(4) .
C31 C36 1.534(3) .
C31 C32 1.544(4) .
C31 C310 1.545(3) .
C1 C2 1.534(3) .
C123 C12 1.529(4) .
C223 C22 1.533(4) .
C310 C39 1.536(3) .
C22 C222 1.522(4) .
C22 C221 1.534(4) .
C11 C112 1.532(4) .
C11 C113 1.534(4) .
C11 C111 1.537(4) .
C39 C37 1.523(3) .
C39 C38 1.526(4) .
C37 C35 1.532(4) .
C36 C35 1.539(3) .
C12 C122 1.536(4) .
C12 C121 1.544(4) .
C35 C34 1.522(4) .
C1S C2S 1.209(9) 5_666
C1S C2S 1.209(9) .
C3S C2S 1.298(9) .

loop_
_geom_torsion_atom_site_label_1
_geom_torsion_atom_site_label_2
_geom_torsion_atom_site_label_3
_geom_torsion_atom_site_label_4
_geom_torsion
_geom_torsion_site_symmetry_1
N Ni P2 C2 167.17(15) .
P1 Ni P2 C2 -9.76(10) .
N Ni P2 C21 53.05(16) .
P1 Ni P2 C21 -123.89(11) .
N Ni P2 C22 -75.30(16) .
P1 Ni P2 C22 107.76(10) .
N Ni P1 C1 176.10(14) .
P2 Ni P1 C1 -6.75(10) .
N Ni P1 C11 -67.46(15) .
P2 Ni P1 C11 109.69(11) .
N Ni P1 C12 59.98(15) .
P2 Ni P1 C12 -122.87(10) .
P1 Ni N C31 82.4(6) .
P2 Ni N C31 -93.5(6) .
C2 P2 C21 C213 168.9(2) .
C22 P2 C21 C213 57.5(2) .
Ni P2 C21 C213 -74.3(2) .
C2 P2 C21 C211 43.4(3) .
C22 P2 C21 C211 -68.0(3) .
Ni P2 C21 C211 160.2(2) .
C2 P2 C21 C212 -75.7(2) .
C22 P2 C21 C212 172.90(19) .
Ni P2 C21 C212 41.0(2) .
Ni N C31 C36 -112.2(6) .
Ni N C31 C32 9.1(7) .
Ni N C31 C310 129.1(6) .
C11 P1 C1 C2 -95.8(2) .
C12 P1 C1 C2 149.8(2) .
Ni P1 C1 C2 25.8(2) .
P1 C1 C2 P2 -34.2(3) .
C21 P2 C2 C1 150.3(2) .
C22 P2 C2 C1 -95.9(2) .
Ni P2 C2 C1 28.2(2) .
N C31 C310 C39 178.3(2) .
C36 C31 C310 C39 59.0(3) .
C32 C31 C310 C39 -58.4(3) .
C2 P2 C22 C222 -69.1(2) .
C21 P2 C22 C222 40.7(2) .
Ni P2 C22 C222 172.20(17) .
C2 P2 C22 C223 50.8(2) .
C21 P2 C22 C223 160.57(19) .
Ni P2 C22 C223 -67.9(2) .
C2 P2 C22 C221 165.74(19) .
C21 P2 C22 C221 -84.5(2) .
Ni P2 C22 C221 47.0(2) .
C1 P1 C11 C112 -71.9(2) .
C12 P1 C11 C112 38.8(3) .
Ni P1 C11 C112 169.96(19) .
C1 P1 C11 C113 164.3(2) .
C12 P1 C11 C113 -85.0(2) .
Ni P1 C11 C113 46.2(2) .
C1 P1 C11 C111 47.9(2) .
C12 P1 C11 C111 158.61(19) .
Ni P1 C11 C111 -70.2(2) .
C31 C310 C39 C37 -60.0(3) .
C31 C310 C39 C38 59.8(3) .
C38 C39 C37 C35 -60.3(3) .
C310 C39 C37 C35 59.6(3) .
N C31 C36 C35 -177.1(2) .
C32 C31 C36 C35 58.9(3) .
C310 C31 C36 C35 -58.1(3) .
C1 P1 C12 C123 -76.3(2) .
C11 P1 C12 C123 171.89(18) .
Ni P1 C12 C123 42.3(2) .
C1 P1 C12 C122 167.5(2) .
C11 P1 C12 C122 55.7(2) .
Ni P1 C12 C122 -74.0(2) .
C1 P1 C12 C121 43.3(2) .
C11 P1 C12 C121 -68.5(2) .
Ni P1 C12 C121 161.88(17) .
C39 C37 C35 C34 60.7(3) .
C39 C37 C35 C36 -59.7(3) .
C31 C36 C35 C34 -60.5(3) .
C31 C36 C35 C37 59.4(3) .
C32 C33 C38 C39 60.0(3) .
C34 C33 C38 C39 -59.4(3) .
C37 C39 C38 C33 59.8(3) .
C310 C39 C38 C33 -59.9(3) .
C37 C35 C34 C33 -60.6(3) .
C36 C35 C34 C33 60.0(3) .
C38 C33 C34 C35 60.2(3) .
C32 C33 C34 C35 -59.3(3) .
C38 C33 C32 C31 -60.2(3) .
C34 C33 C32 C31 59.2(3) .
N C31 C32 C33 179.3(2) .
C36 C31 C32 C33 -58.8(3) .
C310 C31 C32 C33 58.6(3) .
C2S C1S C2S C3S 153(100) 5_666
